data_2242332
loop_
_publ_author_name
'Neumann, Tristan'
'Jess, Inke'
'N\"ather, Christian'

_publ_section_title
;
 Crystal structures of bis[4-(dimethylamino)pyridinium]
 tetrakis(thiocyanato-\k<i>N</i>)manganate(II) and
 tris[4-(dimethylamino)pyridinium]
 pentakis(thiocyanato-\k<i>N</i>)manganate(II)
;
_journal_coeditor_code WM5426
_journal_issue 1
_journal_name_full 'Acta Crystallographica Section E'
_journal_page_first 15
_journal_page_last 20
_journal_paper_doi 10.1107/S2056989017017510
_journal_volume 74
_journal_year 2018
_chemical_formula_iupac '(C7 H11 N2)2 [Mn (N C S)4]'
_chemical_formula_moiety '2(C7 H11 N2 +), C4 Mn N4 S4 2-'
_chemical_formula_sum 'C18 H22 Mn N8 S4'
_chemical_formula_weight 533.61
_chemical_name_systematic
;
Bis[4-(dimethylamino)pyridinium]
tetrakis(thiocyanato-\k<i>N</i>)manganate(II)
;
_space_group_crystal_system triclinic
_space_group_IT_number 2
_space_group_name_Hall '-P 1'
_space_group_name_H-M_alt 'P -1'
_symmetry_space_group_name_Hall '-P 1'
_symmetry_space_group_name_H-M 'P -1'
_atom_sites_solution_hydrogens geom
_audit_creation_method SHELXL-2014
_cell_angle_alpha 93.748(4)
_cell_angle_beta 90.464(4)
_cell_angle_gamma 112.585(3)
_cell_formula_units_Z 2
_cell_length_a 8.5079(4)
_cell_length_b 10.4356(5)
_cell_length_c 14.9899(7)
_cell_measurement_reflns_used 17932
_cell_measurement_temperature 170(2)
_cell_measurement_theta_max 26.999
_cell_measurement_theta_min 2.119
_cell_volume 1225.39(10)
_computing_cell_refinement
;
X-AREA (Stoe & Cie, 2008)
;
_computing_data_collection
;
X-AREA (Stoe & Cie, 2008)
;
_computing_data_reduction
;
X-AREA (Stoe & Cie, 2008)
;
_computing_molecular_graphics
;
XP in SHELXTL (Sheldrick, 2008) and DIAMOND (Brandenburg, 1999)
;
_computing_publication_material
;
publCIF (Westrip, 2010)
;
_computing_structure_refinement
;
SHELXL2014 (Sheldrick, 2015)
;
_computing_structure_solution
;
SHELXS97 (Sheldrick, 2008)
;
_diffrn_ambient_temperature 170(2)
_diffrn_measured_fraction_theta_full 0.997
_diffrn_measured_fraction_theta_max 0.998
_diffrn_measurement_device_type 'Stoe IPDS-2'
_diffrn_measurement_method 'omega scans'
_diffrn_radiation_type MoK\a
_diffrn_radiation_wavelength 0.71073
_diffrn_reflns_av_R_equivalents 0.0460
_diffrn_reflns_limit_h_max 10
_diffrn_reflns_limit_h_min -10
_diffrn_reflns_limit_k_max 13
_diffrn_reflns_limit_k_min -13
_diffrn_reflns_limit_l_max 19
_diffrn_reflns_limit_l_min -19
_diffrn_reflns_number 17932
_diffrn_reflns_theta_full 25.242
_diffrn_reflns_theta_max 26.999
_diffrn_reflns_theta_min 2.119
_exptl_absorpt_coefficient_mu 0.902
_exptl_absorpt_correction_T_max 0.9149
_exptl_absorpt_correction_T_min 0.5929
_exptl_absorpt_correction_type numerical
_exptl_absorpt_process_details
;
(X-SHAPE and X-RED32; Stoe & Cie, 2008)
;
_exptl_crystal_colour colorless
_exptl_crystal_density_diffrn 1.446
_exptl_crystal_description block
_exptl_crystal_F_000 550
_exptl_crystal_size_max 0.22
_exptl_crystal_size_mid 0.12
_exptl_crystal_size_min 0.06
_refine_diff_density_max 0.307
_refine_diff_density_min -0.530
_refine_ls_extinction_coef 0.017(3)
_refine_ls_extinction_expression Fc^*^=kFc[1+0.001xFc^2^\l^3^/sin(2\q)]^-1/4^
_refine_ls_extinction_method
;
SHELXL2014 (Sheldrick, 2015)
;
_refine_ls_goodness_of_fit_ref 1.061
_refine_ls_hydrogen_treatment constr
_refine_ls_matrix_type full
_refine_ls_number_parameters 285
_refine_ls_number_reflns 5342
_refine_ls_number_restraints 0
_refine_ls_restrained_S_all 1.061
_refine_ls_R_factor_all 0.0418
_refine_ls_R_factor_gt 0.0353
_refine_ls_shift/su_max 0.003
_refine_ls_shift/su_mean 0.000
_refine_ls_structure_factor_coef Fsqd
_refine_ls_weighting_details 'w=1/[\s^2^(Fo^2^)+(0.0601P)^2^+0.0944P] where P=(Fo^2^+2Fc^2^)/3'
_refine_ls_weighting_scheme calc
_refine_ls_wR_factor_gt 0.0944
_refine_ls_wR_factor_ref 0.0975
_reflns_number_gt 4633
_reflns_number_total 5342
_reflns_threshold_expression 'I > 2\s(I)'
_cod_data_source_file wm5426sup1.cif
_cod_data_source_block Compound1
_cod_database_code 2242332
_shelx_space_group_comment
;
The symmetry employed for this shelxl refinement is uniquely defined
by the following loop, which should always be used as a source of
symmetry information in preference to the above space-group names.
They are only intended as comments.
;
_shelxl_version_number 2.014

loop_
_space_group_symop_operation_xyz
'x, y, z'
'-x, -y, -z'

loop_
_atom_site_type_symbol
_atom_site_label
_atom_site_fract_x
_atom_site_fract_y
_atom_site_fract_z
_atom_site_U_iso_or_equiv
_atom_site_adp_type
_atom_site_calc_flag
_atom_site_occupancy
Mn Mn1 0.90952(3) 0.88265(3) 1.18620(2) 0.03782(10) Uani d 1
N N1 0.6639(2) 0.74716(16) 1.15632(11) 0.0426(3) Uani d 1
C C1 0.5334(2) 0.65751(19) 1.13644(12) 0.0388(4) Uani d 1
S S1 0.35333(7) 0.53200(6) 1.10859(4) 0.05316(15) Uani d 1
N N2 1.0772(2) 0.80600(17) 1.23903(11) 0.0451(4) Uani d 1
C C2 1.1541(2) 0.76211(19) 1.28340(12) 0.0402(4) Uani d 1
S S2 1.26376(9) 0.70138(7) 1.34362(4) 0.06153(18) Uani d 1
N N3 0.9843(2) 1.05670(15) 1.11196(10) 0.0415(3) Uani d 1
C C3 0.9911(2) 1.13584(17) 1.05982(12) 0.0356(3) Uani d 1
S S3 0.99897(6) 1.24678(4) 0.98674(3) 0.04241(13) Uani d 1
N N4 0.8810(2) 0.98070(17) 1.31098(11) 0.0470(4) Uani d 1
C C4 0.8722(2) 1.04124(18) 1.37713(13) 0.0400(4) Uani d 1
S S4 0.85130(7) 1.12578(5) 1.46840(3) 0.05017(14) Uani d 1
N N11 0.6345(2) 1.00661(18) 0.90468(12) 0.0496(4) Uani d 1
H H11A 0.7252 1.0809 0.9219 0.060 Uiso calc 1
C C11 0.5288(3) 1.0139(2) 0.84009(15) 0.0488(5) Uani d 1
H H11 0.5525 1.0994 0.8137 0.059 Uiso calc 1
C C12 0.3886(2) 0.90088(19) 0.81197(14) 0.0427(4) Uani d 1
H H12 0.3155 0.9081 0.7660 0.051 Uiso calc 1
C C13 0.3498(2) 0.77195(18) 0.85038(12) 0.0370(4) Uani d 1
C C14 0.4655(2) 0.7706(2) 0.91879(13) 0.0441(4) Uani d 1
H H14 0.4458 0.6875 0.9474 0.053 Uiso calc 1
C C15 0.6036(3) 0.8871(2) 0.94344(14) 0.0498(5) Uani d 1
H H15 0.6802 0.8844 0.9890 0.060 Uiso calc 1
N N12 0.2129(2) 0.65910(15) 0.82409(11) 0.0418(3) Uani d 1
C C16 0.0935(3) 0.6621(2) 0.75498(14) 0.0514(5) Uani d 1
H H16A 0.0405 0.7267 0.7753 0.077 Uiso calc 1
H H16B 0.0053 0.5686 0.7429 0.077 Uiso calc 1
H H16C 0.1545 0.6930 0.7002 0.077 Uiso calc 1
C C17 0.1683(3) 0.5301(2) 0.86837(16) 0.0534(5) Uani d 1
H H17A 0.2515 0.4884 0.8543 0.080 Uiso calc 1
H H17B 0.0544 0.4651 0.8473 0.080 Uiso calc 1
H H17C 0.1691 0.5500 0.9332 0.080 Uiso calc 1
N N21 0.2097(2) 0.34211(19) 0.56590(13) 0.0546(4) Uani d 1
H H21A 0.1323 0.2595 0.5488 0.066 Uiso calc 1
C C21 0.3276(3) 0.3541(2) 0.62914(15) 0.0523(5) Uani d 1
H H21 0.3262 0.2730 0.6550 0.063 Uiso calc 1
C C22 0.4485(3) 0.4792(2) 0.65702(13) 0.0465(4) Uani d 1
H H22 0.5300 0.4850 0.7024 0.056 Uiso calc 1
C C23 0.4545(2) 0.60157(19) 0.61898(12) 0.0389(4) Uani d 1
C C24 0.3267(3) 0.5837(2) 0.55258(14) 0.0483(4) Uani d 1
H H24 0.3240 0.6623 0.5250 0.058 Uiso calc 1
C C25 0.2088(3) 0.4556(2) 0.52819(15) 0.0550(5) Uani d 1
H H25 0.1237 0.4454 0.4837 0.066 Uiso calc 1
N N22 0.5730(2) 0.72629(17) 0.64412(12) 0.0487(4) Uani d 1
C C26 0.7061(3) 0.7430(3) 0.71058(18) 0.0656(6) Uani d 1
H H26A 0.6552 0.6923 0.7626 0.098 Uiso calc 1
H H26B 0.7660 0.8420 0.7292 0.098 Uiso calc 1
H H26C 0.7870 0.7061 0.6847 0.098 Uiso calc 1
C C27 0.5877(4) 0.8505(2) 0.59983(18) 0.0678(7) Uani d 1
H H27A 0.6025 0.8358 0.5357 0.102 Uiso calc 1
H H27B 0.6864 0.9301 0.6255 0.102 Uiso calc 1
H H27C 0.4842 0.8691 0.6085 0.102 Uiso calc 1

loop_
_atom_site_aniso_label
_atom_site_aniso_U_11
_atom_site_aniso_U_22
_atom_site_aniso_U_33
_atom_site_aniso_U_12
_atom_site_aniso_U_13
_atom_site_aniso_U_23
Mn1 0.03611(17) 0.03304(15) 0.04112(17) 0.00946(11) -0.00592(11) 0.00585(11)
N1 0.0365(8) 0.0408(8) 0.0474(9) 0.0115(7) -0.0022(7) 0.0034(6)
C1 0.0397(10) 0.0410(9) 0.0364(9) 0.0158(8) -0.0009(7) 0.0064(7)
S1 0.0411(3) 0.0541(3) 0.0484(3) 0.0003(2) -0.0078(2) 0.0083(2)
N2 0.0444(9) 0.0483(9) 0.0439(8) 0.0191(7) -0.0069(7) 0.0058(7)
C2 0.0434(10) 0.0411(9) 0.0353(9) 0.0162(8) -0.0011(7) -0.0007(7)
S2 0.0784(4) 0.0761(4) 0.0476(3) 0.0500(3) -0.0149(3) 0.0008(3)
N3 0.0451(9) 0.0358(7) 0.0408(8) 0.0126(6) -0.0011(7) 0.0028(6)
C3 0.0335(9) 0.0313(8) 0.0382(9) 0.0088(6) -0.0014(7) -0.0010(7)
S3 0.0471(3) 0.0316(2) 0.0448(3) 0.01048(18) -0.00020(19) 0.00712(17)
N4 0.0538(10) 0.0439(8) 0.0413(9) 0.0171(7) -0.0050(7) 0.0015(7)
C4 0.0387(9) 0.0323(8) 0.0438(10) 0.0070(7) -0.0065(7) 0.0091(7)
S4 0.0552(3) 0.0454(3) 0.0440(3) 0.0139(2) -0.0023(2) -0.0027(2)
N11 0.0346(8) 0.0458(9) 0.0599(10) 0.0069(7) 0.0021(7) -0.0013(8)
C11 0.0402(10) 0.0386(9) 0.0672(13) 0.0135(8) 0.0091(9) 0.0106(9)
C12 0.0377(10) 0.0396(9) 0.0523(11) 0.0153(8) 0.0011(8) 0.0114(8)
C13 0.0351(9) 0.0358(8) 0.0412(9) 0.0143(7) 0.0033(7) 0.0051(7)
C14 0.0408(10) 0.0472(10) 0.0451(10) 0.0165(8) 0.0008(8) 0.0107(8)
C15 0.0396(10) 0.0616(12) 0.0461(10) 0.0171(9) -0.0024(8) 0.0052(9)
N12 0.0430(9) 0.0338(7) 0.0458(8) 0.0117(6) -0.0038(7) 0.0043(6)
C16 0.0472(11) 0.0502(11) 0.0503(11) 0.0124(9) -0.0109(9) 0.0003(9)
C17 0.0568(13) 0.0335(9) 0.0645(13) 0.0108(8) -0.0009(10) 0.0085(9)
N21 0.0515(10) 0.0440(9) 0.0579(11) 0.0078(8) 0.0016(8) -0.0020(8)
C21 0.0605(13) 0.0422(10) 0.0512(11) 0.0154(9) 0.0049(10) 0.0108(8)
C22 0.0476(11) 0.0489(10) 0.0439(10) 0.0185(9) -0.0011(8) 0.0124(8)
C23 0.0360(9) 0.0418(9) 0.0379(9) 0.0132(7) 0.0029(7) 0.0063(7)
C24 0.0536(12) 0.0473(10) 0.0469(10) 0.0227(9) -0.0086(9) 0.0039(8)
C25 0.0521(12) 0.0583(12) 0.0535(12) 0.0220(10) -0.0133(10) -0.0056(10)
N22 0.0433(9) 0.0448(9) 0.0498(9) 0.0073(7) -0.0026(7) 0.0083(7)
C26 0.0434(12) 0.0719(15) 0.0663(15) 0.0060(11) -0.0124(11) 0.0028(12)
C27 0.0812(17) 0.0412(11) 0.0683(15) 0.0083(11) 0.0008(13) 0.0123(10)

loop_
_atom_type_symbol
_atom_type_description
_atom_type_scat_dispersion_real
_atom_type_scat_dispersion_imag
_atom_type_scat_source
C C 0.0033 0.0016 'International Tables Vol C Tables 4.2.6.8 and 6.1.1.4'
H H 0.0000 0.0000 'International Tables Vol C Tables 4.2.6.8 and 6.1.1.4'
N N 0.0061 0.0033 'International Tables Vol C Tables 4.2.6.8 and 6.1.1.4'
S S 0.1246 0.1234 'International Tables Vol C Tables 4.2.6.8 and 6.1.1.4'
Mn Mn 0.3368 0.7283 'International Tables Vol C Tables 4.2.6.8 and 6.1.1.4'

loop_
_geom_angle_atom_site_label_1
_geom_angle_atom_site_label_2
_geom_angle_atom_site_label_3
_geom_angle
_geom_angle_publ_flag
N1 Mn1 N2 118.35(7) y
N1 Mn1 N3 112.93(6) y
N2 Mn1 N3 123.57(7) y
N1 Mn1 N4 101.27(7) y
N2 Mn1 N4 93.83(7) y
N3 Mn1 N4 97.99(6) y
C1 N1 Mn1 171.10(15) ?
N1 C1 S1 179.42(18) ?
C2 N2 Mn1 166.86(16) ?
N2 C2 S2 178.85(18) ?
C3 N3 Mn1 164.22(15) ?
N3 C3 S3 179.51(17) ?
C4 N4 Mn1 175.99(16) ?
N4 C4 S4 177.36(18) ?
C11 N11 C15 120.80(18) ?
C11 N11 H11A 119.6 ?
C15 N11 H11A 119.6 ?
N11 C11 C12 120.89(18) ?
N11 C11 H11 119.6 ?
C12 C11 H11 119.6 ?
C11 C12 C13 120.75(18) ?
C11 C12 H12 119.6 ?
C13 C12 H12 119.6 ?
N12 C13 C12 122.07(16) ?
N12 C13 C14 122.04(16) ?
C12 C13 C14 115.89(17) ?
C15 C14 C13 120.35(18) ?
C15 C14 H14 119.8 ?
C13 C14 H14 119.8 ?
N11 C15 C14 121.32(19) ?
N11 C15 H15 119.3 ?
C14 C15 H15 119.3 ?
C13 N12 C16 121.63(16) ?
C13 N12 C17 121.40(16) ?
C16 N12 C17 116.78(16) ?
N12 C16 H16A 109.5 ?
N12 C16 H16B 109.5 ?
H16A C16 H16B 109.5 ?
N12 C16 H16C 109.5 ?
H16A C16 H16C 109.5 ?
H16B C16 H16C 109.5 ?
N12 C17 H17A 109.5 ?
N12 C17 H17B 109.5 ?
H17A C17 H17B 109.5 ?
N12 C17 H17C 109.5 ?
H17A C17 H17C 109.5 ?
H17B C17 H17C 109.5 ?
C21 N21 C25 120.47(18) ?
C21 N21 H21A 119.8 ?
C25 N21 H21A 119.8 ?
N21 C21 C22 121.43(19) ?
N21 C21 H21 119.3 ?
C22 C21 H21 119.3 ?
C21 C22 C23 120.43(19) ?
C21 C22 H22 119.8 ?
C23 C22 H22 119.8 ?
N22 C23 C22 122.04(17) ?
N22 C23 C24 121.91(17) ?
C22 C23 C24 116.06(18) ?
C25 C24 C23 120.49(18) ?
C25 C24 H24 119.8 ?
C23 C24 H24 119.8 ?
N21 C25 C24 121.1(2) ?
N21 C25 H25 119.4 ?
C24 C25 H25 119.4 ?
C23 N22 C26 121.46(18) ?
C23 N22 C27 121.96(18) ?
C26 N22 C27 116.23(19) ?
N22 C26 H26A 109.5 ?
N22 C26 H26B 109.5 ?
H26A C26 H26B 109.5 ?
N22 C26 H26C 109.5 ?
H26A C26 H26C 109.5 ?
H26B C26 H26C 109.5 ?
N22 C27 H27A 109.5 ?
N22 C27 H27B 109.5 ?
H27A C27 H27B 109.5 ?
N22 C27 H27C 109.5 ?
H27A C27 H27C 109.5 ?
H27B C27 H27C 109.5 ?

loop_
_geom_bond_atom_site_label_1
_geom_bond_atom_site_label_2
_geom_bond_distance
_geom_bond_publ_flag
Mn1 N1 2.0495(17) y
Mn1 N2 2.0600(16) y
Mn1 N3 2.0810(16) y
Mn1 N4 2.1336(17) y
N1 C1 1.165(2) ?
C1 S1 1.6169(19) ?
N2 C2 1.159(2) ?
C2 S2 1.6133(19) ?
N3 C3 1.159(2) ?
C3 S3 1.6286(18) ?
N4 C4 1.159(3) ?
C4 S4 1.627(2) ?
N11 C11 1.342(3) ?
N11 C15 1.344(3) ?
N11 H11A 0.8800 ?
C11 C12 1.356(3) ?
C11 H11 0.9500 ?
C12 C13 1.419(2) ?
C12 H12 0.9500 ?
C13 N12 1.333(2) ?
C13 C14 1.420(3) ?
C14 C15 1.354(3) ?
C14 H14 0.9500 ?
C15 H15 0.9500 ?
N12 C16 1.455(2) ?
N12 C17 1.458(2) ?
C16 H16A 0.9800 ?
C16 H16B 0.9800 ?
C16 H16C 0.9800 ?
C17 H17A 0.9800 ?
C17 H17B 0.9800 ?
C17 H17C 0.9800 ?
N21 C21 1.339(3) ?
N21 C25 1.348(3) ?
N21 H21A 0.8800 ?
C21 C22 1.351(3) ?
C21 H21 0.9500 ?
C22 C23 1.416(3) ?
C22 H22 0.9500 ?
C23 N22 1.332(2) ?
C23 C24 1.418(3) ?
C24 C25 1.351(3) ?
C24 H24 0.9500 ?
C25 H25 0.9500 ?
N22 C26 1.454(3) ?
N22 C27 1.458(3) ?
C26 H26A 0.9800 ?
C26 H26B 0.9800 ?
C26 H26C 0.9800 ?
C27 H27A 0.9800 ?
C27 H27B 0.9800 ?
C27 H27C 0.9800 ?

loop_
_geom_hbond_atom_site_label_D
_geom_hbond_atom_site_label_H
_geom_hbond_atom_site_label_A
_geom_hbond_site_symmetry_A
_geom_hbond_distance_DH
_geom_hbond_distance_HA
_geom_hbond_distance_DA
_geom_hbond_angle_DHA
N11 H11A S3 . 0.88 2.45 3.3129(18) 166.0
C12 H12 N4 2_677 0.95 2.67 3.548(2) 154.7
C14 H14 S1 . 0.95 2.94 3.788(2) 149.1
N21 H21A S4 1_444 0.88 2.51 3.2771(19) 146.5
C21 H21 N4 2_667 0.95 2.64 3.440(3) 141.9
C24 H24 S2 1_454 0.95 2.85 3.548(2) 131.4

_cod_database_fobs_code 2242332
